data_4301523
loop_
_publ_author_name
'M. Menelaou'
'C. Mateescu'
'H. Zhao'
'I. Rodriguez-Escudero'
'N. Lalioti'
'Y. Sanakis'
'A. Simopoulos'
'A. Salifoglou'

_publ_section_title
;
pH-Specific Synthetic Chemistry and Solution Studies in the Binary System
of Iron(III) with the \a-Hydroxycarboxylate Substrate Quinic Acid:
Potential Relevance to Iron Chemistry in Plant Fluids
;
_journal_name_full 'Inorganic Chemistry'
_journal_page_first 1844
_journal_page_last 1856
_journal_paper_doi 10.1021/ic800356v
_journal_volume 48
_journal_year 2009
_chemical_absolute_configuration rm
_chemical_formula_sum 'C21 H38 Fe N O19'
_chemical_formula_weight 664.37
_chemical_name_systematic
; 
 ? 
;
_space_group_IT_number 198
_symmetry_cell_setting cubic
_symmetry_space_group_name_Hall 'P 2ac 2ab 3'
_symmetry_space_group_name_H-M 'P 21 3'
_atom_sites_solution_hydrogens geom
_atom_sites_solution_primary direct
_atom_sites_solution_secondary difmap
_audit_creation_method SHELXL-97
_cell_angle_alpha 90.00
_cell_angle_beta 90.00
_cell_angle_gamma 90.00
_cell_formula_units_Z 4
_cell_length_a 15.2831(9)
_cell_length_b 15.2831(9)
_cell_length_c 15.2831(9)
_cell_measurement_temperature 298(2)
_cell_volume 3569.7(4)
_computing_cell_refinement 'Bruker SMART'
_computing_data_collection 'Bruker SMART'
_computing_data_reduction 'Bruker SHELXTL'
_computing_molecular_graphics 'Bruker SHELXTL'
_computing_publication_material 'Bruker SHELXTL'
_computing_structure_refinement 'SHELXL-97 (Sheldrick, 1997)'
_computing_structure_solution 'SHELXS-97 (Sheldrick, 1990)'
_diffrn_ambient_temperature 298(2)
_diffrn_measured_fraction_theta_full 0.983
_diffrn_measured_fraction_theta_max 0.983
_diffrn_measurement_device_type 'CCD area detector'
_diffrn_measurement_method 'phi and omega scans'
_diffrn_radiation_monochromator graphite
_diffrn_radiation_source 'fine-focus sealed tube'
_diffrn_radiation_type MoK\a
_diffrn_radiation_wavelength 0.71073
_diffrn_reflns_av_R_equivalents 0.0369
_diffrn_reflns_av_sigmaI/netI 0.0236
_diffrn_reflns_limit_h_max 20
_diffrn_reflns_limit_h_min -20
_diffrn_reflns_limit_k_max 13
_diffrn_reflns_limit_k_min -19
_diffrn_reflns_limit_l_max 18
_diffrn_reflns_limit_l_min -19
_diffrn_reflns_number 23057
_diffrn_reflns_theta_full 27.94
_diffrn_reflns_theta_max 27.94
_diffrn_reflns_theta_min 1.88
_exptl_absorpt_coefficient_mu 0.492
_exptl_absorpt_correction_type none
_exptl_crystal_colour yellow
_exptl_crystal_density_diffrn 1.236
_exptl_crystal_density_method 'not measured'
_exptl_crystal_description BlocK
_exptl_crystal_F_000 1396
_exptl_crystal_size_max 0.25
_exptl_crystal_size_mid 0.19
_exptl_crystal_size_min 0.16
_refine_diff_density_max 1.251
_refine_diff_density_min -0.426
_refine_diff_density_rms 0.160
_refine_ls_abs_structure_details 'Flack H D (1983), Acta Cryst. A39, 876-881'
_refine_ls_abs_structure_Flack -0.01(4)
_refine_ls_extinction_method none
_refine_ls_goodness_of_fit_ref 1.139
_refine_ls_hydrogen_treatment constr
_refine_ls_matrix_type full
_refine_ls_number_parameters 136
_refine_ls_number_reflns 2793
_refine_ls_number_restraints 0
_refine_ls_restrained_S_all 1.139
_refine_ls_R_factor_all 0.0819
_refine_ls_R_factor_gt 0.0660
_refine_ls_shift/su_max 0.000
_refine_ls_shift/su_mean 0.000
_refine_ls_structure_factor_coef Fsqd
_refine_ls_weighting_details 'calc w=1/[\s^2^(Fo^2^)+(0.1464P)^2^+0.0000P] where P=(Fo^2^+2Fc^2^)/3'
_refine_ls_weighting_scheme calc
_refine_ls_wR_factor_gt 0.1880
_refine_ls_wR_factor_ref 0.2015
_reflns_number_gt 2322
_reflns_number_total 2793
_reflns_threshold_expression >2sigma(I)
_cod_data_source_file ic800356v_si_002.cif
_cod_data_source_block rgr144
_cod_depositor_comments
;
The following automatic conversions were performed:
'_symmetry_cell_setting' value 'Cubic' changed to 'cubic' according to
'/home/saulius/struct/CIF-dictionaries/cif_core.dic' dictionary named
'cif_core.dic' version 2.4.1 from 2010-06-29.

Automatic conversion script
Id: cif_fix_enum 1527 2010-12-29 10:47:43Z saulius 
;
_cod_database_code 4301523

loop_
_symmetry_equiv_pos_as_xyz
'x, y, z'
'-x+1/2, -y, z+1/2'
'-x, y+1/2, -z+1/2'
'x+1/2, -y+1/2, -z'
'z, x, y'
'z+1/2, -x+1/2, -y'
'-z+1/2, -x, y+1/2'
'-z, x+1/2, -y+1/2'
'y, z, x'
'-y, z+1/2, -x+1/2'
'y+1/2, -z+1/2, -x'
'-y+1/2, -z, x+1/2'

loop_
_atom_site_label
_atom_site_type_symbol
_atom_site_fract_x
_atom_site_fract_y
_atom_site_fract_z
_atom_site_U_iso_or_equiv
_atom_site_adp_type
_atom_site_occupancy
_atom_site_symmetry_multiplicity
_atom_site_calc_flag
_atom_site_refinement_flags
_atom_site_disorder_assembly
_atom_site_disorder_group
Fe1 Fe 0.16447(3) 0.66447(3) 0.83553(3) 0.0382(3) Uani 1 3 d S . .
C1 C 0.0400(2) 0.7906(2) 0.7549(3) 0.0395(8) Uani 1 1 d . . .
C2 C 0.0349(3) 0.7951(3) 0.6553(3) 0.0483(9) Uani 1 1 d . . .
H2A H 0.0588 0.7418 0.6304 0.058 Uiso 1 1 calc R . .
H2B H -0.0257 0.7999 0.6373 0.058 Uiso 1 1 calc R . .
C3 C 0.0860(3) 0.8736(3) 0.6214(3) 0.0511(10) Uani 1 1 d . . .
H3 H 0.1479 0.8653 0.6362 0.061 Uiso 1 1 calc R . .
C4 C 0.0550(3) 0.9580(3) 0.6635(3) 0.0545(10) Uani 1 1 d . . .
H4 H -0.0051 0.9696 0.6444 0.065 Uiso 1 1 calc R . .
C5 C 0.0565(3) 0.9524(3) 0.7635(3) 0.0512(10) Uani 1 1 d . . .
H5 H 0.0302 1.0057 0.7876 0.061 Uiso 1 1 calc R . .
C6 C 0.0053(3) 0.8739(3) 0.7960(3) 0.0468(9) Uani 1 1 d . . .
H6A H 0.0102 0.8701 0.8592 0.056 Uiso 1 1 calc R . .
H6B H -0.0560 0.8810 0.7813 0.056 Uiso 1 1 calc R . .
C7 C -0.0091(3) 0.7081(3) 0.7874(3) 0.0449(9) Uani 1 1 d . . .
N1 N 0.7353(3) 0.7353(3) 0.7353(3) 0.0561(16) Uani 1 3 d S . .
O1 O 0.13013(16) 0.77755(16) 0.78051(17) 0.0376(6) Uani 1 1 d . . .
O2 O -0.0909(2) 0.7048(3) 0.7811(4) 0.0796(13) Uani 1 1 d . . .
O3 O 0.03620(18) 0.64666(19) 0.8173(2) 0.0488(7) Uani 1 1 d . . .
O4 O 0.0782(3) 0.8776(3) 0.5271(2) 0.0739(11) Uani 1 1 d . . .
H4A H 0.0273 0.8880 0.5138 0.111 Uiso 1 1 calc R . .
O5 O 0.1101(3) 1.0267(2) 0.6327(3) 0.0769(12) Uani 1 1 d . . .
H5A H 0.0879 1.0741 0.6443 0.115 Uiso 1 1 calc R . .
O6 O 0.1446(2) 0.9456(2) 0.7947(2) 0.0608(9) Uani 1 1 d . . .
H6 H 0.1570 0.9895 0.8228 0.091 Uiso 1 1 calc R . .
O7 O 0.2967(7) 0.0434(6) 0.7670(9) 0.068(3) Uani 0.33 1 d P . .

loop_
_atom_site_aniso_label
_atom_site_aniso_U_11
_atom_site_aniso_U_22
_atom_site_aniso_U_33
_atom_site_aniso_U_23
_atom_site_aniso_U_13
_atom_site_aniso_U_12
Fe1 0.0382(3) 0.0382(3) 0.0382(3) 0.0043(2) 0.0043(2) -0.0043(2)
C1 0.0304(16) 0.0422(19) 0.046(2) 0.0039(16) -0.0004(14) 0.0053(14)
C2 0.051(2) 0.048(2) 0.046(2) -0.0010(18) -0.0109(18) 0.0093(17)
C3 0.051(2) 0.064(3) 0.038(2) 0.0077(18) -0.0040(17) 0.013(2)
C4 0.059(2) 0.052(2) 0.052(2) 0.013(2) 0.004(2) 0.0216(19)
C5 0.063(2) 0.0345(18) 0.056(2) 0.0006(17) 0.0067(19) 0.0133(18)
C6 0.0411(19) 0.049(2) 0.050(2) 0.0016(17) 0.0043(17) 0.0090(17)
C7 0.0328(17) 0.048(2) 0.053(2) -0.0033(18) 0.0010(16) -0.0035(16)
N1 0.0561(16) 0.0561(16) 0.0561(16) -0.0029(17) -0.0029(17) -0.0029(17)
O1 0.0322(11) 0.0326(11) 0.0480(14) 0.0055(10) -0.0071(10) 0.0003(9)
O2 0.0369(17) 0.073(2) 0.129(4) 0.008(3) -0.007(2) -0.0090(15)
O3 0.0385(13) 0.0416(14) 0.0662(18) 0.0070(12) -0.0004(12) -0.0084(11)
O4 0.094(3) 0.093(3) 0.0350(16) 0.0098(16) 0.0008(16) 0.014(2)
O5 0.098(3) 0.0457(17) 0.087(3) 0.0233(18) 0.031(2) 0.0165(18)
O6 0.068(2) 0.0432(15) 0.071(2) 0.0034(15) -0.0157(17) -0.0041(14)
O7 0.060(6) 0.037(4) 0.108(9) 0.023(5) -0.015(6) -0.005(4)

loop_
_atom_type_symbol
_atom_type_description
_atom_type_scat_dispersion_real
_atom_type_scat_dispersion_imag
_atom_type_scat_source
C C 0.0033 0.0016 'International Tables Vol C Tables 4.2.6.8 and 6.1.1.4'
H H 0.0000 0.0000 'International Tables Vol C Tables 4.2.6.8 and 6.1.1.4'
O O 0.0106 0.0060 'International Tables Vol C Tables 4.2.6.8 and 6.1.1.4'
Fe Fe 0.3463 0.8444 'International Tables Vol C Tables 4.2.6.8 and 6.1.1.4'
N N 0.0061 0.0033 'International Tables Vol C Tables 4.2.6.8 and 6.1.1.4'

loop_
_geom_angle_atom_site_label_1
_geom_angle_atom_site_label_2
_geom_angle_atom_site_label_3
_geom_angle
_geom_angle_site_symmetry_1
_geom_angle_site_symmetry_3
_geom_angle_publ_flag
O1 Fe1 O1 88.49(11) 11_466 . ?
O1 Fe1 O1 88.49(11) 11_466 8_656 ?
O1 Fe1 O1 88.49(11) . 8_656 ?
O1 Fe1 O3 160.91(11) 11_466 . ?
O1 Fe1 O3 78.51(11) . . ?
O1 Fe1 O3 104.91(12) 8_656 . ?
O1 Fe1 O3 78.52(11) 11_466 11_466 ?
O1 Fe1 O3 104.91(12) . 11_466 ?
O1 Fe1 O3 160.91(11) 8_656 11_466 ?
O3 Fe1 O3 91.27(13) . 11_466 ?
O1 Fe1 O3 104.91(12) 11_466 8_656 ?
O1 Fe1 O3 160.91(11) . 8_656 ?
O1 Fe1 O3 78.51(11) 8_656 8_656 ?
O3 Fe1 O3 91.27(13) . 8_656 ?
O3 Fe1 O3 91.27(13) 11_466 8_656 ?
O1 C1 C6 109.6(3) . . ?
O1 C1 C2 109.0(3) . . ?
C6 C1 C2 111.0(3) . . ?
O1 C1 C7 105.3(3) . . ?
C6 C1 C7 112.4(3) . . ?
C2 C1 C7 109.4(3) . . ?
C3 C2 C1 110.5(3) . . ?
C3 C2 H2A 109.6 . . ?
C1 C2 H2A 109.6 . . ?
C3 C2 H2B 109.6 . . ?
C1 C2 H2B 109.6 . . ?
H2A C2 H2B 108.1 . . ?
O4 C3 C4 111.1(4) . . ?
O4 C3 C2 109.3(4) . . ?
C4 C3 C2 111.4(4) . . ?
O4 C3 H3 108.3 . . ?
C4 C3 H3 108.3 . . ?
C2 C3 H3 108.3 . . ?
O5 C4 C3 107.5(4) . . ?
O5 C4 C5 111.2(4) . . ?
C3 C4 C5 111.7(3) . . ?
O5 C4 H4 108.8 . . ?
C3 C4 H4 108.8 . . ?
C5 C4 H4 108.8 . . ?
O6 C5 C6 108.6(3) . . ?
O6 C5 C4 110.6(4) . . ?
C6 C5 C4 111.3(4) . . ?
O6 C5 H5 108.8 . . ?
C6 C5 H5 108.8 . . ?
C4 C5 H5 108.8 . . ?
C1 C6 C5 110.4(3) . . ?
C1 C6 H6A 109.6 . . ?
C5 C6 H6A 109.6 . . ?
C1 C6 H6B 109.6 . . ?
C5 C6 H6B 109.6 . . ?
H6A C6 H6B 108.1 . . ?
O3 C7 O2 123.3(4) . . ?
O3 C7 C1 117.3(3) . . ?
O2 C7 C1 119.4(4) . . ?
C1 O1 Fe1 119.0(2) . . ?
C7 O3 Fe1 119.4(2) . . ?
C3 O4 H4A 109.5 . . ?
C4 O5 H5A 109.5 . . ?
C5 O6 H6 109.5 . . ?

loop_
_geom_bond_atom_site_label_1
_geom_bond_atom_site_label_2
_geom_bond_distance
_geom_bond_site_symmetry_2
_geom_bond_publ_flag
Fe1 O1 1.992(2) 11_466 ?
Fe1 O1 1.992(2) . ?
Fe1 O1 1.992(2) 8_656 ?
Fe1 O3 1.999(3) . ?
Fe1 O3 1.999(3) 11_466 ?
Fe1 O3 1.999(3) 8_656 ?
C1 O1 1.445(4) . ?
C1 C6 1.517(5) . ?
C1 C2 1.525(6) . ?
C1 C7 1.550(6) . ?
C2 C3 1.522(7) . ?
C2 H2A 0.9700 . ?
C2 H2B 0.9700 . ?
C3 O4 1.448(5) . ?
C3 C4 1.517(6) . ?
C3 H3 0.9800 . ?
C4 O5 1.426(6) . ?
C4 C5 1.531(7) . ?
C4 H4 0.9800 . ?
C5 O6 1.431(6) . ?
C5 C6 1.516(6) . ?
C5 H5 0.9800 . ?
C6 H6A 0.9700 . ?
C6 H6B 0.9700 . ?
C7 O3 1.253(5) . ?
C7 O2 1.254(5) . ?
O4 H4A 0.8200 . ?
O5 H5A 0.8200 . ?
O6 H6 0.8200 . ?
